data_4072264
loop_
_publ_author_name
'Shinohara, Akihiro'
'McBee, Jennifer'
'Waterman, Rory'
'Tilley, T. Don'

_publ_section_title
;
 Paramagnetic Vanadium Silyl Complexes: Synthesis, Structure, and
 Reactivity
;
_journal_issue 21
_journal_name_full Organometallics
_journal_page_first 5717
_journal_paper_doi 10.1021/om800712k
_journal_volume 27
_journal_year 2008
_chemical_formula_moiety 'C23 H31 Cl2 P2 Si V, C6 H6'
_chemical_formula_sum 'C29 H37 Cl2 P2 Si V'
_chemical_formula_weight 597.46
_chemical_name_systematic
; 
 ? 
;
_space_group_IT_number 33
_symmetry_cell_setting orthorhombic
_symmetry_space_group_name_Hall 'P 2c -2n'
_symmetry_space_group_name_H-M 'P n a 21'
_atom_sites_solution_hydrogens geom
_atom_sites_solution_primary direct
_atom_sites_solution_secondary difmap
_audit_creation_method SHELXL-97
_cell_angle_alpha 90.00
_cell_angle_beta 90.00
_cell_angle_gamma 90.00
_cell_formula_units_Z 4
_cell_length_a 17.4240(13)
_cell_length_b 9.4930(7)
_cell_length_c 17.8481(14)
_cell_measurement_reflns_used 2093
_cell_measurement_temperature 100(2)
_cell_measurement_theta_max 20.82
_cell_measurement_theta_min 2.43
_cell_volume 2952.2(4)
_computing_structure_refinement 'SHELXL-97 (Sheldrick, 1997)'
_computing_structure_solution 'SHELXS-97 (Sheldrick, 1990)'
_diffrn_ambient_temperature 100(2)
_diffrn_measured_fraction_theta_full 0.998
_diffrn_measured_fraction_theta_max 0.998
_diffrn_measurement_device_type 'CCD area detector'
_diffrn_measurement_method 'phi and omega scans'
_diffrn_radiation_monochromator graphite
_diffrn_radiation_source 'fine-focus sealed tube'
_diffrn_radiation_type MoK\a
_diffrn_radiation_wavelength 0.71073
_diffrn_reflns_av_R_equivalents 0.0775
_diffrn_reflns_av_sigmaI/netI 0.1689
_diffrn_reflns_limit_h_max 16
_diffrn_reflns_limit_h_min -21
_diffrn_reflns_limit_k_max 11
_diffrn_reflns_limit_k_min -11
_diffrn_reflns_limit_l_max 22
_diffrn_reflns_limit_l_min -19
_diffrn_reflns_number 16012
_diffrn_reflns_theta_full 26.37
_diffrn_reflns_theta_max 26.37
_diffrn_reflns_theta_min 2.28
_diffrn_standards_decay_% 0
_diffrn_standards_interval_count 0
_diffrn_standards_interval_time 0
_diffrn_standards_number 0
_exptl_absorpt_coefficient_mu 0.679
_exptl_absorpt_correction_T_max .91
_exptl_absorpt_correction_T_min .84
_exptl_absorpt_correction_type multi-scan
_exptl_absorpt_process_details 'sadabs, 2004'
_exptl_crystal_colour purple
_exptl_crystal_density_diffrn 1.344
_exptl_crystal_density_method 'not measured'
_exptl_crystal_description blocks
_exptl_crystal_F_000 1184
_exptl_crystal_size_max 0.3
_exptl_crystal_size_mid 0.22
_exptl_crystal_size_min 0.15
_refine_diff_density_max 0.424
_refine_diff_density_min -0.248
_refine_diff_density_rms 0.046
_refine_ls_abs_structure_details 'Flack H D (1983), Acta Cryst. A39, 876-881'
_refine_ls_abs_structure_Flack -0.01(2)
_refine_ls_extinction_method none
_refine_ls_goodness_of_fit_ref 0.632
_refine_ls_hydrogen_treatment constr
_refine_ls_matrix_type full
_refine_ls_number_parameters 316
_refine_ls_number_reflns 5410
_refine_ls_number_restraints 1
_refine_ls_restrained_S_all 0.632
_refine_ls_R_factor_all 0.0603
_refine_ls_R_factor_gt 0.0335
_refine_ls_shift/su_max 0.003
_refine_ls_shift/su_mean 0.000
_refine_ls_structure_factor_coef Fsqd
_refine_ls_weighting_details 'calc w=1/[\s^2^(Fo^2^)+(0.0082P)^2^+0.0000P] where P=(Fo^2^+2Fc^2^)/3'
_refine_ls_weighting_scheme calc
_refine_ls_wR_factor_gt 0.0543
_refine_ls_wR_factor_ref 0.0564
_reflns_number_gt 2943
_reflns_number_total 5410
_reflns_threshold_expression >2sigma(I)
_cod_data_source_file om800712k_si_003.cif
_cod_data_source_block aki4s
_cod_original_sg_symbol_H-M Pna2(1)
_cod_database_code 4072264

loop_
_symmetry_equiv_pos_as_xyz
'x, y, z'
'-x, -y, z+1/2'
'x+1/2, -y+1/2, z'
'-x+1/2, y+1/2, z+1/2'

loop_
_atom_site_label
_atom_site_type_symbol
_atom_site_fract_x
_atom_site_fract_y
_atom_site_fract_z
_atom_site_U_iso_or_equiv
_atom_site_adp_type
_atom_site_occupancy
_atom_site_symmetry_multiplicity
_atom_site_calc_flag
_atom_site_refinement_flags
V1 V 0.35062(3) 0.23952(6) 0.37093(4) 0.02290(16) Uani 1 1 d .
C16 C 0.47717(18) 0.3040(4) 0.3679(2) 0.0308(10) Uani 1 1 d .
H16A H 0.4988 0.3898 0.3900 0.037 Uiso 1 1 calc R
C2 C 0.4043(2) 0.4313(4) 0.54923(19) 0.0250(10) Uani 1 1 d .
Si Si 0.34426(6) 0.27745(12) 0.51358(6) 0.0258(3) Uani 1 1 d .
C7 C 0.3732(2) 0.5642(4) 0.5589(2) 0.0275(11) Uani 1 1 d .
H7A H 0.3215 0.5777 0.5481 0.033 Uiso 1 1 calc R
Cl2 Cl 0.39288(6) 0.10936(11) 0.57989(6) 0.0384(3) Uani 1 1 d .
C8 C 0.1947(2) 0.3993(4) 0.5325(2) 0.0360(11) Uani 1 1 d .
H8A H 0.2057 0.4463 0.4881 0.043 Uiso 1 1 calc R
P1 P 0.26786(6) 0.03334(11) 0.39841(6) 0.0313(3) Uani 1 1 d .
C23 C 0.0573(3) 0.7191(4) 0.4181(2) 0.0395(12) Uani 1 1 d .
H23A H 0.0644 0.7004 0.4688 0.047 Uiso 1 1 calc R
P2 P 0.25504(6) 0.22989(11) 0.26525(6) 0.0292(3) Uani 1 1 d .
C11 C 0.1578(3) 0.2585(5) 0.6629(2) 0.0480(13) Uani 1 1 d .
H11A H 0.1458 0.2089 0.7063 0.058 Uiso 1 1 calc R
C4 C 0.5267(2) 0.5312(5) 0.5892(2) 0.0351(12) Uani 1 1 d .
H4A H 0.5787 0.5191 0.5990 0.042 Uiso 1 1 calc R
C6 C 0.4160(2) 0.6785(4) 0.5843(2) 0.0314(11) Uani 1 1 d .
H6A H 0.3932 0.7662 0.5907 0.038 Uiso 1 1 calc R
C1 C 0.2484(2) 0.3044(4) 0.5624(2) 0.0291(11) Uani 1 1 d .
C5 C 0.4941(3) 0.6593(5) 0.5999(2) 0.0368(12) Uani 1 1 d .
H5A H 0.5234 0.7341 0.6176 0.044 Uiso 1 1 calc R
C14 C 0.4458(2) 0.0751(4) 0.3505(2) 0.0334(12) Uani 1 1 d .
H14A H 0.4411 -0.0268 0.3581 0.040 Uiso 1 1 calc R
C22 C 0.1070(2) 0.6643(4) 0.3657(3) 0.0409(11) Uani 1 1 d .
H22A H 0.1471 0.6062 0.3808 0.049 Uiso 1 1 calc R
C20 C 0.0386(3) 0.7795(4) 0.2689(2) 0.0421(12) Uani 1 1 d .
H20A H 0.0331 0.8016 0.2185 0.051 Uiso 1 1 calc R
C17 C 0.4526(2) 0.2891(4) 0.2939(2) 0.0317(11) Uani 1 1 d .
H17A H 0.4541 0.3621 0.2551 0.038 Uiso 1 1 calc R
C21 C 0.0974(2) 0.6954(4) 0.2908(2) 0.0410(12) Uani 1 1 d .
H21A H 0.1311 0.6587 0.2554 0.049 Uiso 1 1 calc R
C10 C 0.1063(3) 0.3537(5) 0.6344(2) 0.0439(13) Uani 1 1 d .
H10A H 0.0599 0.3707 0.6585 0.053 Uiso 1 1 calc R
C19 C -0.0127(2) 0.8326(4) 0.3197(3) 0.0388(12) Uani 1 1 d .
H19A H -0.0535 0.8883 0.3038 0.047 Uiso 1 1 calc R
C18 C -0.0031(3) 0.8022(4) 0.3947(2) 0.0376(12) Uani 1 1 d .
H18A H -0.0376 0.8378 0.4297 0.045 Uiso 1 1 calc R
C9 C 0.1249(2) 0.4239(4) 0.5688(3) 0.0436(13) Uani 1 1 d .
H9A H 0.0905 0.4884 0.5486 0.052 Uiso 1 1 calc R
C15 C 0.47291(19) 0.1719(4) 0.4030(2) 0.0320(11) Uani 1 1 d .
H15A H 0.4909 0.1497 0.4537 0.038 Uiso 1 1 calc R
C3 C 0.4836(2) 0.4180(4) 0.5636(2) 0.0324(11) Uani 1 1 d .
H3A H 0.5074 0.3316 0.5559 0.039 Uiso 1 1 calc R
C13 C 0.4323(2) 0.1468(4) 0.2832(2) 0.0352(12) Uani 1 1 d .
H13A H 0.4172 0.1036 0.2355 0.042 Uiso 1 1 calc R
Cl1 Cl 0.31018(5) 0.47981(9) 0.37392(6) 0.0305(2) Uani 1 1 d .
C12 C 0.2271(2) 0.2358(5) 0.6280(2) 0.0365(11) Uani 1 1 d .
H12A H 0.2612 0.1718 0.6492 0.044 Uiso 1 1 calc R
C27 C 0.2214(2) 0.0474(4) 0.2489(2) 0.0440(12) Uani 1 1 d .
H27A H 0.1657 0.0456 0.2500 0.053 Uiso 1 1 calc R
H27B H 0.2379 0.0166 0.1997 0.053 Uiso 1 1 calc R
C25 C 0.1725(2) 0.0589(5) 0.4358(3) 0.0589(14) Uani 1 1 d .
H25A H 0.1484 -0.0310 0.4431 0.088 Uiso 1 1 calc R
H25B H 0.1427 0.1137 0.4012 0.088 Uiso 1 1 calc R
H25C H 0.1757 0.1075 0.4828 0.088 Uiso 1 1 calc R
C28 C 0.1669(2) 0.3306(4) 0.2748(2) 0.0445(12) Uani 1 1 d .
H28A H 0.1359 0.3176 0.2309 0.067 Uiso 1 1 calc R
H28B H 0.1791 0.4286 0.2804 0.067 Uiso 1 1 calc R
H28C H 0.1393 0.2986 0.3181 0.067 Uiso 1 1 calc R
C26 C 0.2522(3) -0.0527(5) 0.3073(2) 0.0569(14) Uani 1 1 d .
H26A H 0.3003 -0.0920 0.2898 0.068 Uiso 1 1 calc R
H26B H 0.2163 -0.1299 0.3137 0.068 Uiso 1 1 calc R
C29 C 0.2870(2) 0.2918(5) 0.1746(2) 0.0521(15) Uani 1 1 d .
H29A H 0.2459 0.2831 0.1391 0.078 Uiso 1 1 calc R
H29B H 0.3299 0.2364 0.1583 0.078 Uiso 1 1 calc R
H29C H 0.3021 0.3888 0.1784 0.078 Uiso 1 1 calc R
C24 C 0.3009(2) -0.1156(5) 0.4537(3) 0.0687(16) Uani 1 1 d .
H24A H 0.2605 -0.1839 0.4577 0.103 Uiso 1 1 calc R
H24B H 0.3152 -0.0839 0.5028 0.103 Uiso 1 1 calc R
H24C H 0.3446 -0.1577 0.4297 0.103 Uiso 1 1 calc R

loop_
_atom_site_aniso_label
_atom_site_aniso_U_11
_atom_site_aniso_U_22
_atom_site_aniso_U_33
_atom_site_aniso_U_23
_atom_site_aniso_U_13
_atom_site_aniso_U_12
V1 0.0191(4) 0.0275(4) 0.0220(4) -0.0002(4) 0.0015(4) 0.0001(3)
C16 0.017(2) 0.035(3) 0.041(3) -0.008(3) 0.010(2) -0.0055(18)
C2 0.027(3) 0.034(3) 0.015(2) 0.0002(18) -0.002(2) 0.004(2)
Si 0.0247(7) 0.0289(7) 0.0239(7) 0.0008(6) -0.0011(6) -0.0004(6)
C7 0.024(3) 0.036(3) 0.022(3) -0.001(2) 0.0028(19) -0.001(2)
Cl2 0.0451(7) 0.0368(7) 0.0333(6) 0.0072(5) -0.0044(6) 0.0024(6)
C8 0.026(3) 0.035(3) 0.047(3) -0.001(2) 0.003(2) -0.001(2)
P1 0.0338(6) 0.0307(7) 0.0293(7) 0.0002(5) 0.0012(6) -0.0059(6)
C23 0.062(3) 0.031(3) 0.025(3) -0.002(2) -0.001(2) -0.007(3)
P2 0.0262(7) 0.0337(7) 0.0277(6) -0.0018(6) -0.0027(5) -0.0015(6)
C11 0.040(3) 0.071(4) 0.033(3) -0.016(3) 0.010(3) -0.024(3)
C4 0.024(3) 0.040(3) 0.041(3) 0.004(2) -0.010(2) -0.002(2)
C6 0.039(3) 0.032(3) 0.023(2) -0.002(2) 0.004(2) 0.001(2)
C1 0.026(3) 0.028(3) 0.033(3) -0.005(2) -0.006(2) -0.012(2)
C5 0.039(3) 0.043(3) 0.029(3) -0.003(2) 0.001(2) -0.017(3)
C14 0.021(3) 0.026(3) 0.054(3) 0.002(2) 0.004(2) 0.005(2)
C22 0.038(3) 0.033(3) 0.052(3) -0.001(3) -0.007(3) 0.004(2)
C20 0.056(3) 0.039(3) 0.032(3) 0.001(2) -0.008(3) -0.003(3)
C17 0.023(3) 0.043(3) 0.030(3) 0.009(2) 0.008(2) -0.002(2)
C21 0.038(3) 0.041(3) 0.044(3) -0.006(2) 0.013(3) 0.005(2)
C10 0.024(3) 0.063(4) 0.045(3) -0.026(3) 0.019(3) -0.025(3)
C19 0.037(3) 0.030(3) 0.049(3) -0.008(2) -0.017(3) 0.002(2)
C18 0.034(3) 0.035(3) 0.044(3) -0.008(2) 0.013(2) -0.006(2)
C9 0.024(3) 0.045(3) 0.062(4) -0.015(3) 0.003(3) -0.003(2)
C15 0.015(3) 0.048(3) 0.033(3) 0.005(2) 0.001(2) 0.008(2)
C3 0.033(3) 0.037(3) 0.027(3) -0.004(2) -0.002(2) 0.001(2)
C13 0.027(3) 0.044(3) 0.034(3) -0.008(2) 0.002(2) 0.006(2)
Cl1 0.0277(5) 0.0287(6) 0.0350(6) -0.0022(6) -0.0005(6) 0.0004(4)
C12 0.029(3) 0.053(3) 0.028(3) -0.004(2) -0.004(2) -0.013(3)
C27 0.059(3) 0.038(3) 0.034(3) -0.003(2) -0.016(2) -0.004(2)
C25 0.034(3) 0.059(4) 0.084(4) -0.010(3) 0.018(3) -0.021(2)
C28 0.034(3) 0.055(3) 0.045(3) -0.010(2) -0.012(2) 0.011(2)
C26 0.085(4) 0.049(3) 0.037(3) -0.009(2) 0.000(3) -0.029(3)
C29 0.038(3) 0.088(4) 0.030(3) 0.017(3) -0.003(2) -0.010(3)
C24 0.063(4) 0.045(3) 0.098(4) 0.020(3) -0.015(3) -0.003(3)

loop_
_atom_type_symbol
_atom_type_description
_atom_type_scat_dispersion_real
_atom_type_scat_dispersion_imag
_atom_type_scat_source
C C 0.0033 0.0016 'International Tables Vol C Tables 4.2.6.8 and 6.1.1.4'
H H 0.0000 0.0000 'International Tables Vol C Tables 4.2.6.8 and 6.1.1.4'
Si Si 0.0817 0.0704 'International Tables Vol C Tables 4.2.6.8 and 6.1.1.4'
P P 0.1023 0.0942 'International Tables Vol C Tables 4.2.6.8 and 6.1.1.4'
Cl Cl 0.1484 0.1585 'International Tables Vol C Tables 4.2.6.8 and 6.1.1.4'
V V 0.3005 0.5294 'International Tables Vol C Tables 4.2.6.8 and 6.1.1.4'

loop_
_geom_angle_atom_site_label_1
_geom_angle_atom_site_label_2
_geom_angle_atom_site_label_3
_geom_angle
C16 V1 C13 59.23(14)
C16 V1 C17 35.45(13)
C13 V1 C17 35.78(12)
C16 V1 C15 35.65(12)
C13 V1 C15 59.14(15)
C17 V1 C15 59.25(14)
C16 V1 C14 58.98(13)
C13 V1 C14 35.45(12)
C17 V1 C14 59.15(14)
C15 V1 C14 35.28(12)
C16 V1 Cl1 91.67(10)
C13 V1 Cl1 124.42(11)
C17 V1 Cl1 92.64(11)
C15 V1 Cl1 122.33(11)
C14 V1 Cl1 149.55(10)
C16 V1 P1 140.88(10)
C13 V1 P1 101.14(11)
C17 V1 P1 136.91(11)
C15 V1 P1 105.63(11)
C14 V1 P1 85.14(10)
Cl1 V1 P1 125.30(4)
C16 V1 P2 128.99(11)
C13 V1 P2 83.40(11)
C17 V1 P2 94.06(11)
C15 V1 P2 142.18(11)
C14 V1 P2 109.41(11)
Cl1 V1 P2 81.73(4)
P1 V1 P2 74.63(4)
C16 V1 Si 91.57(11)
C13 V1 Si 139.14(11)
C17 V1 Si 126.66(11)
C15 V1 Si 80.35(11)
C14 V1 Si 106.40(11)
Cl1 V1 Si 80.31(4)
P1 V1 Si 83.67(4)
P2 V1 Si 135.86(4)
C17 C16 C15 108.4(4)
C17 C16 V1 72.5(2)
C15 C16 V1 72.5(2)
C17 C16 H16A 125.7
C15 C16 H16A 125.7
V1 C16 H16A 125.7
C7 C2 C3 116.3(4)
C7 C2 Si 121.7(3)
C3 C2 Si 122.0(3)
C1 Si C2 103.08(17)
C1 Si Cl2 101.12(14)
C2 Si Cl2 99.66(13)
C1 Si V1 120.65(13)
C2 Si V1 114.45(12)
Cl2 Si V1 114.95(5)
C2 C7 C6 122.7(4)
C2 C7 H7A 118.6
C6 C7 H7A 118.6
C9 C8 C1 120.8(4)
C9 C8 H8A 119.6
C1 C8 H8A 119.6
C25 P1 C24 101.3(2)
C25 P1 C26 104.4(2)
C24 P1 C26 100.4(2)
C25 P1 V1 120.12(15)
C24 P1 V1 122.47(15)
C26 P1 V1 105.20(14)
C22 C23 C18 119.4(4)
C22 C23 H23A 120.3
C18 C23 H23A 120.3
C29 P2 C28 99.95(19)
C29 P2 C27 105.1(2)
C28 P2 C27 103.83(19)
C29 P2 V1 117.04(14)
C28 P2 V1 118.03(13)
C27 P2 V1 111.18(13)
C10 C11 C12 120.6(4)
C10 C11 H11A 119.7
C12 C11 H11A 119.7
C5 C4 C3 120.9(4)
C5 C4 H4A 119.6
C3 C4 H4A 119.6
C7 C6 C5 118.9(4)
C7 C6 H6A 120.5
C5 C6 H6A 120.5
C12 C1 C8 116.3(4)
C12 C1 Si 123.9(3)
C8 C1 Si 119.9(3)
C4 C5 C6 119.7(4)
C4 C5 H5A 120.1
C6 C5 H5A 120.1
C15 C14 C13 108.3(4)
C15 C14 V1 72.0(2)
C13 C14 V1 71.7(2)
C15 C14 H14A 125.8
C13 C14 H14A 125.8
V1 C14 H14A 125.8
C23 C22 C21 120.0(4)
C23 C22 H22A 120.0
C21 C22 H22A 120.0
C21 C20 C19 121.3(4)
C21 C20 H20A 119.4
C19 C20 H20A 119.4
C16 C17 C13 107.7(4)
C16 C17 V1 72.1(2)
C13 C17 V1 72.0(2)
C16 C17 H17A 126.0
C13 C17 H17A 126.0
V1 C17 H17A 126.0
C20 C21 C22 119.8(4)
C20 C21 H21A 120.1
C22 C21 H21A 120.1
C11 C10 C9 118.5(4)
C11 C10 H10A 120.8
C9 C10 H10A 120.8
C20 C19 C18 119.1(4)
C20 C19 H19A 120.5
C18 C19 H19A 120.5
C23 C18 C19 120.3(4)
C23 C18 H18A 119.8
C19 C18 H18A 119.8
C10 C9 C8 121.0(4)
C10 C9 H9A 119.5
C8 C9 H9A 119.5
C14 C15 C16 107.8(4)
C14 C15 V1 72.7(2)
C16 C15 V1 71.8(2)
C14 C15 H15A 125.9
C16 C15 H15A 125.9
V1 C15 H15A 125.9
C4 C3 C2 121.4(4)
C4 C3 H3A 119.3
C2 C3 H3A 119.3
C14 C13 C17 107.9(4)
C14 C13 V1 72.8(2)
C17 C13 V1 72.2(2)
C14 C13 H13A 125.9
C17 C13 H13A 125.9
V1 C13 H13A 125.9
C11 C12 C1 122.8(4)
C11 C12 H12A 118.6
C1 C12 H12A 118.6
C26 C27 P2 111.6(3)
C26 C27 H27A 109.3
P2 C27 H27A 109.3
C26 C27 H27B 109.3
P2 C27 H27B 109.3
H27A C27 H27B 108.0
P1 C25 H25A 109.5
P1 C25 H25B 109.5
H25A C25 H25B 109.5
P1 C25 H25C 109.5
H25A C25 H25C 109.5
H25B C25 H25C 109.5
P2 C28 H28A 109.5
P2 C28 H28B 109.5
H28A C28 H28B 109.5
P2 C28 H28C 109.5
H28A C28 H28C 109.5
H28B C28 H28C 109.5
C27 C26 P1 112.5(3)
C27 C26 H26A 109.1
P1 C26 H26A 109.1
C27 C26 H26B 109.1
P1 C26 H26B 109.1
H26A C26 H26B 107.8
P2 C29 H29A 109.5
P2 C29 H29B 109.5
H29A C29 H29B 109.5
P2 C29 H29C 109.5
H29A C29 H29C 109.5
H29B C29 H29C 109.5
P1 C24 H24A 109.5
P1 C24 H24B 109.5
H24A C24 H24B 109.5
P1 C24 H24C 109.5
H24A C24 H24C 109.5
H24B C24 H24C 109.5

loop_
_geom_bond_atom_site_label_1
_geom_bond_atom_site_label_2
_geom_bond_distance
V1 C16 2.289(3)
V1 C13 2.292(4)
V1 C17 2.295(4)
V1 C15 2.298(3)
V1 C14 2.307(4)
V1 Cl1 2.3880(11)
V1 P1 2.4801(12)
V1 P2 2.5178(12)
V1 Si 2.5737(11)
C16 C17 1.395(5)
C16 C15 1.404(5)
C16 H16A 0.9800
C2 C7 1.384(5)
C2 C3 1.410(5)
C2 Si 1.906(4)
Si C1 1.901(4)
Si Cl2 2.1597(15)
C7 C6 1.393(5)
C7 H7A 0.9300
C8 C9 1.396(5)
C8 C1 1.404(5)
C8 H8A 0.9300
P1 C25 1.807(4)
P1 C24 1.818(4)
P1 C26 1.840(4)
C23 C22 1.377(5)
C23 C18 1.380(5)
C23 H23A 0.9300
P2 C29 1.809(4)
P2 C28 1.816(4)
P2 C27 1.852(4)
C11 C10 1.372(6)
C11 C12 1.376(5)
C11 H11A 0.9300
C4 C5 1.356(5)
C4 C3 1.389(5)
C4 H4A 0.9300
C6 C5 1.400(5)
C6 H6A 0.9300
C1 C12 1.390(5)
C5 H5A 0.9300
C14 C15 1.396(5)
C14 C13 1.400(5)
C14 H14A 0.9800
C22 C21 1.378(5)
C22 H22A 0.9300
C20 C21 1.356(5)
C20 C19 1.369(6)
C20 H20A 0.9300
C17 C13 1.409(5)
C17 H17A 0.9800
C21 H21A 0.9300
C10 C9 1.386(5)
C10 H10A 0.9300
C19 C18 1.380(5)
C19 H19A 0.9300
C18 H18A 0.9300
C9 H9A 0.9300
C15 H15A 0.9800
C3 H3A 0.9300
C13 H13A 0.9800
C12 H12A 0.9300
C27 C26 1.509(5)
C27 H27A 0.9700
C27 H27B 0.9700
C25 H25A 0.9600
C25 H25B 0.9600
C25 H25C 0.9600
C28 H28A 0.9600
C28 H28B 0.9600
C28 H28C 0.9600
C26 H26A 0.9700
C26 H26B 0.9700
C29 H29A 0.9600
C29 H29B 0.9600
C29 H29C 0.9600
C24 H24A 0.9600
C24 H24B 0.9600
C24 H24C 0.9600

loop_
_geom_torsion_atom_site_label_1
_geom_torsion_atom_site_label_2
_geom_torsion_atom_site_label_3
_geom_torsion_atom_site_label_4
_geom_torsion
C13 V1 C16 C17 37.7(2)
C15 V1 C16 C17 116.5(3)
C14 V1 C16 C17 79.2(2)
Cl1 V1 C16 C17 -92.2(2)
P1 V1 C16 C17 105.6(3)
P2 V1 C16 C17 -11.5(3)
Si V1 C16 C17 -172.5(2)
C13 V1 C16 C15 -78.8(2)
C17 V1 C16 C15 -116.5(3)
C14 V1 C16 C15 -37.3(2)
Cl1 V1 C16 C15 151.3(2)
P1 V1 C16 C15 -10.9(3)
P2 V1 C16 C15 -128.0(2)
Si V1 C16 C15 71.0(2)
C7 C2 Si C1 -39.1(3)
C3 C2 Si C1 144.1(3)
C7 C2 Si Cl2 -143.0(3)
C3 C2 Si Cl2 40.2(3)
C7 C2 Si V1 93.8(3)
C3 C2 Si V1 -83.0(3)
C16 V1 Si C1 159.84(18)
C13 V1 Si C1 -158.8(2)
C17 V1 Si C1 154.46(19)
C15 V1 Si C1 -166.18(18)
C14 V1 Si C1 -142.12(18)
Cl1 V1 Si C1 68.41(14)
P1 V1 Si C1 -59.09(15)
P2 V1 Si C1 1.09(16)
C16 V1 Si C2 35.89(17)
C13 V1 Si C2 77.2(2)
C17 V1 Si C2 30.5(2)
C15 V1 Si C2 69.87(17)
C14 V1 Si C2 93.93(17)
Cl1 V1 Si C2 -55.54(14)
P1 V1 Si C2 176.96(14)
P2 V1 Si C2 -122.87(15)
C16 V1 Si Cl2 -78.62(11)
C13 V1 Si Cl2 -37.27(18)
C17 V1 Si Cl2 -84.01(14)
C15 V1 Si Cl2 -44.64(12)
C14 V1 Si Cl2 -20.58(12)
Cl1 V1 Si Cl2 -170.05(6)
P1 V1 Si Cl2 62.44(6)
P2 V1 Si Cl2 122.62(7)
C3 C2 C7 C6 -2.5(6)
Si C2 C7 C6 -179.4(3)
C16 V1 P1 C25 149.3(2)
C13 V1 P1 C25 -156.4(2)
C17 V1 P1 C25 -155.8(2)
C15 V1 P1 C25 142.8(2)
C14 V1 P1 C25 171.8(2)
Cl1 V1 P1 C25 -8.72(19)
P2 V1 P1 C25 -76.55(18)
Si V1 P1 C25 64.65(18)
C16 V1 P1 C24 19.7(3)
C13 V1 P1 C24 74.0(2)
C17 V1 P1 C24 74.6(3)
C15 V1 P1 C24 13.2(2)
C14 V1 P1 C24 42.2(2)
Cl1 V1 P1 C24 -138.32(19)
P2 V1 P1 C24 153.85(19)
Si V1 P1 C24 -64.95(19)
C16 V1 P1 C26 -93.5(2)
C13 V1 P1 C26 -39.3(2)
C17 V1 P1 C26 -38.7(2)
C15 V1 P1 C26 -100.12(19)
C14 V1 P1 C26 -71.1(2)
Cl1 V1 P1 C26 108.41(17)
P2 V1 P1 C26 40.58(16)
Si V1 P1 C26 -178.22(17)
C16 V1 P2 C29 -4.2(2)
C13 V1 P2 C29 -45.1(2)
C17 V1 P2 C29 -10.8(2)
C15 V1 P2 C29 -52.7(3)
C14 V1 P2 C29 -69.5(2)
Cl1 V1 P2 C29 81.24(17)
P1 V1 P2 C29 -148.56(17)
Si V1 P2 C29 148.03(17)
C16 V1 P2 C28 -123.6(2)
C13 V1 P2 C28 -164.49(19)
C17 V1 P2 C28 -130.28(19)
C15 V1 P2 C28 -172.2(2)
C14 V1 P2 C28 171.06(18)
Cl1 V1 P2 C28 -38.20(16)
P1 V1 P2 C28 92.01(16)
Si V1 P2 C28 28.59(18)
C16 V1 P2 C27 116.6(2)
C13 V1 P2 C27 75.73(19)
C17 V1 P2 C27 109.94(19)
C15 V1 P2 C27 68.1(2)
C14 V1 P2 C27 51.28(19)
Cl1 V1 P2 C27 -157.98(16)
P1 V1 P2 C27 -27.77(15)
Si V1 P2 C27 -91.19(17)
C2 C7 C6 C5 0.7(6)
C9 C8 C1 C12 1.4(6)
C9 C8 C1 Si -178.0(3)
C2 Si C1 C12 -96.9(3)
Cl2 Si C1 C12 5.8(3)
V1 Si C1 C12 133.9(3)
C2 Si C1 C8 82.4(3)
Cl2 Si C1 C8 -174.8(3)
V1 Si C1 C8 -46.8(3)
C3 C4 C5 C6 -0.8(6)
C7 C6 C5 C4 1.0(6)
C16 V1 C14 C15 37.6(2)
C13 V1 C14 C15 117.0(4)
C17 V1 C14 C15 79.2(2)
Cl1 V1 C14 C15 54.8(4)
P1 V1 C14 C15 -126.0(2)
P2 V1 C14 C15 162.2(2)
Si V1 C14 C15 -44.1(2)
C16 V1 C14 C13 -79.4(3)
C17 V1 C14 C13 -37.8(2)
C15 V1 C14 C13 -117.0(4)
Cl1 V1 C14 C13 -62.2(4)
P1 V1 C14 C13 117.0(3)
P2 V1 C14 C13 45.2(3)
Si V1 C14 C13 -161.1(2)
C18 C23 C22 C21 1.7(6)
C15 C16 C17 C13 0.4(4)
V1 C16 C17 C13 -63.7(3)
C15 C16 C17 V1 64.1(2)
C13 V1 C17 C16 -116.1(3)
C15 V1 C17 C16 -37.4(2)
C14 V1 C17 C16 -78.7(2)
Cl1 V1 C17 C16 89.2(2)
P1 V1 C17 C16 -117.2(2)
P2 V1 C17 C16 171.1(2)
Si V1 C17 C16 9.3(3)
C16 V1 C17 C13 116.1(3)
C15 V1 C17 C13 78.7(3)
C14 V1 C17 C13 37.4(2)
Cl1 V1 C17 C13 -154.7(2)
P1 V1 C17 C13 -1.1(3)
P2 V1 C17 C13 -72.8(2)
Si V1 C17 C13 125.4(2)
C19 C20 C21 C22 -1.3(7)
C23 C22 C21 C20 -0.3(6)
C12 C11 C10 C9 1.4(6)
C21 C20 C19 C18 1.5(7)
C22 C23 C18 C19 -1.4(6)
C20 C19 C18 C23 -0.1(7)
C11 C10 C9 C8 -0.3(6)
C1 C8 C9 C10 -1.1(6)
C13 C14 C15 C16 -0.7(4)
V1 C14 C15 C16 -63.7(2)
C13 C14 C15 V1 63.0(3)
C17 C16 C15 C14 0.2(4)
V1 C16 C15 C14 64.3(2)
C17 C16 C15 V1 -64.1(3)
C16 V1 C15 C14 -116.1(3)
C13 V1 C15 C14 -37.0(2)
C17 V1 C15 C14 -78.9(2)
Cl1 V1 C15 C14 -150.7(2)
P1 V1 C15 C14 56.8(2)
P2 V1 C15 C14 -28.1(3)
Si V1 C15 C14 137.4(2)
C13 V1 C15 C16 79.1(2)
C17 V1 C15 C16 37.2(2)
C14 V1 C15 C16 116.1(3)
Cl1 V1 C15 C16 -34.6(3)
P1 V1 C15 C16 172.9(2)
P2 V1 C15 C16 88.0(3)
Si V1 C15 C16 -106.5(2)
C5 C4 C3 C2 -1.1(6)
C7 C2 C3 C4 2.7(6)
Si C2 C3 C4 179.6(3)
C15 C14 C13 C17 1.0(4)
V1 C14 C13 C17 64.2(3)
C15 C14 C13 V1 -63.2(3)
C16 C17 C13 C14 -0.9(4)
V1 C17 C13 C14 -64.6(3)
C16 C17 C13 V1 63.7(3)
C16 V1 C13 C14 78.6(3)
C17 V1 C13 C14 115.9(4)
C15 V1 C13 C14 36.8(2)
Cl1 V1 C13 C14 147.1(2)
P1 V1 C13 C14 -64.8(3)
P2 V1 C13 C14 -137.7(3)
Si V1 C13 C14 28.4(3)
C16 V1 C13 C17 -37.3(2)
C15 V1 C13 C17 -79.1(2)
C14 V1 C13 C17 -115.9(4)
Cl1 V1 C13 C17 31.2(3)
P1 V1 C13 C17 179.3(2)
P2 V1 C13 C17 106.4(2)
Si V1 C13 C17 -87.5(3)
C10 C11 C12 C1 -1.1(6)
C8 C1 C12 C11 -0.3(6)
Si C1 C12 C11 179.0(3)
C29 P2 C27 C26 133.4(3)
C28 P2 C27 C26 -122.1(3)
V1 P2 C27 C26 5.8(4)
P2 C27 C26 P1 30.2(4)
C25 P1 C26 C27 73.6(4)
C24 P1 C26 C27 178.3(3)
V1 P1 C26 C27 -53.7(4)
